data_7033543
loop_
_publ_author_name
'Ananthnag, Guddekoppa S.'
'Mague, Joel T.'
'Balakrishna, Maravanji S.'

_publ_section_title
;
 A cyclodiphosphazane based pincer ligand,
 [2,6-{\m-((t)BuN)2P((t)BuHN)PO}2C6H3I]: Ni(II), Pd(II), Pt(II) and Cu(I)
 complexes and catalytic studies.
;
_journal_issue 8
_journal_name_full 'Dalton transactions (Cambridge, England : 2003)'
_journal_page_first 3785
_journal_page_last 3793
_journal_paper_doi 10.1039/c4dt02810d
_journal_volume 44
_journal_year 2015
_chemical_formula_moiety 'C60 H120 Br4 Cu4 I2 N12 O5 P8 Pd2, C H2 Cl2'
_chemical_formula_sum 'C61 H122 Br4 Cl2 Cu4 I2 N12 O5 P8 Pd2'
_chemical_formula_weight 2462.76
_chemical_name_systematic
;
 ?
;
_space_group_crystal_system monoclinic
_space_group_IT_number 14
_space_group_name_Hall '-P 2yn'
_space_group_name_H-M_alt 'P 1 21/n 1'
_symmetry_space_group_name_Hall '-P 2yn'
_symmetry_space_group_name_H-M 'P 1 21/n 1'
_atom_sites_solution_hydrogens mixed
_atom_sites_solution_primary heavy
_atom_sites_solution_secondary difmap
_audit_creation_method SHELXL-2013
_audit_update_record
;
2014-09-08 deposited with the CCDC.
2015-01-07 downloaded from the CCDC.
;
_cell_angle_alpha 90
_cell_angle_beta 113.4600(10)
_cell_angle_gamma 90
_cell_formula_units_Z 2
_cell_length_a 15.4735(8)
_cell_length_b 19.4221(10)
_cell_length_c 17.5182(9)
_cell_measurement_reflns_used 9492
_cell_measurement_temperature 100(2)
_cell_measurement_theta_max 27.81
_cell_measurement_theta_min 2.26
_cell_volume 4829.5(4)
_computing_cell_refinement '<i>SAINT</i> (Bruker, 2009)'
_computing_data_collection '<i>APEX2</i> (Bruker, 2009)'
_computing_data_reduction '<i>SAINT</i> (Bruker, 2009)'
_computing_molecular_graphics '<i>DIAMOND</i> (Brandenburg & Putz, 2012)'
_computing_publication_material '<i>SHELXTL</i> (Bruker, 2009)'
_computing_structure_refinement '<i>SHELXL-2014</i> (Sheldrick, 2008)'
_computing_structure_solution '<i>SHELXS</i> (Sheldrick, 2008)'
_diffrn_ambient_temperature 100(2)
_diffrn_detector_area_resol_mean 8.3660
_diffrn_measured_fraction_theta_full 0.999
_diffrn_measured_fraction_theta_max 0.998
_diffrn_measurement_device_type 'Bruker Smart APEX CCD'
_diffrn_measurement_method '\f and \w scans'
_diffrn_radiation_monochromator graphite
_diffrn_radiation_type MoK\a
_diffrn_radiation_wavelength 0.71073
_diffrn_reflns_av_R_equivalents 0.0675
_diffrn_reflns_av_unetI/netI 0.0421
_diffrn_reflns_Laue_measured_fraction_full 0.999
_diffrn_reflns_Laue_measured_fraction_max 0.998
_diffrn_reflns_limit_h_max 20
_diffrn_reflns_limit_h_min -19
_diffrn_reflns_limit_k_max 25
_diffrn_reflns_limit_k_min -25
_diffrn_reflns_limit_l_max 23
_diffrn_reflns_limit_l_min -23
_diffrn_reflns_number 82607
_diffrn_reflns_point_group_measured_fraction_full 0.999
_diffrn_reflns_point_group_measured_fraction_max 0.998
_diffrn_reflns_theta_full 27.870
_diffrn_reflns_theta_max 27.874
_diffrn_reflns_theta_min 1.821
_diffrn_source 'fine-focus sealed tube'
_exptl_absorpt_coefficient_mu 3.757
_exptl_absorpt_correction_T_max 0.72
_exptl_absorpt_correction_T_min 0.46
_exptl_absorpt_correction_type numerical
_exptl_absorpt_process_details '<i>SADABS</i> (Bruker, 2009)'
_exptl_crystal_colour colourless
_exptl_crystal_density_diffrn 1.694
_exptl_crystal_density_method 'not measured'
_exptl_crystal_description Column
_exptl_crystal_F_000 2440
_exptl_crystal_size_max 0.158
_exptl_crystal_size_mid 0.102
_exptl_crystal_size_min 0.093
_exptl_transmission_factor_max 0.734
_exptl_transmission_factor_min 0.469
_refine_diff_density_max 3.226
_refine_diff_density_min -3.546
_refine_diff_density_rms 0.217
_refine_ls_extinction_method none
_refine_ls_goodness_of_fit_ref 1.058
_refine_ls_hydrogen_treatment constr
_refine_ls_matrix_type full
_refine_ls_number_parameters 503
_refine_ls_number_reflns 11495
_refine_ls_number_restraints 80
_refine_ls_restrained_S_all 1.061
_refine_ls_R_factor_all 0.0805
_refine_ls_R_factor_gt 0.0626
_refine_ls_shift/su_max 0.001
_refine_ls_shift/su_mean 0.000
_refine_ls_structure_factor_coef Fsqd
_refine_ls_weighting_details 'w=1/[\s^2^(Fo^2^)+(0.1032P)^2^+38.5776P] where P=(Fo^2^+2Fc^2^)/3'
_refine_ls_weighting_scheme calc
_refine_ls_wR_factor_gt 0.1779
_refine_ls_wR_factor_ref 0.1950
_reflns_Friedel_coverage 0.000
_reflns_number_gt 9073
_reflns_number_total 11495
_reflns_threshold_expression 'I > 2\s(I)'
_cod_data_source_file c4dt02810d2.cif
_cod_data_source_block msb501_0m
_cod_depositor_comments 'Adding full bibliography for 7033540--7033544.cif.'
_cod_database_code 7033543
_shelx_space_group_comment
;
The symmetry employed for this shelxl refinement is uniquely defined
by the following loop, which should always be used as a source of
symmetry information in preference to the above space-group names.
They are only intended as comments.
;
_shelx_estimated_absorpt_t_min 0.588
_shelx_estimated_absorpt_t_max 0.721
_shelxl_version_number 2013-4

loop_
_space_group_symop_operation_xyz
'x, y, z'
'-x+1/2, y+1/2, -z+1/2'
'-x, -y, -z'
'x-1/2, -y-1/2, z-1/2'

loop_
_atom_site_label
_atom_site_type_symbol
_atom_site_fract_x
_atom_site_fract_y
_atom_site_fract_z
_atom_site_U_iso_or_equiv
_atom_site_adp_type
_atom_site_occupancy
_atom_site_site_symmetry_order
_atom_site_calc_flag
_atom_site_refinement_flags_posn
_atom_site_refinement_flags_adp
_atom_site_refinement_flags_occupancy
_atom_site_disorder_assembly
_atom_site_disorder_group
Pd1 Pd 0.74177(3) -0.12665(2) 0.50132(3) 0.01473(12) Uani 1 1 d D . . . .
I1 I 0.87953(5) -0.08486(4) 0.46241(5) 0.0403(2) Uani 0.6996(13) 1 d D . P A 1
I1A I 0.87350(12) -0.04807(11) 0.48683(13) 0.0403(2) Uani 0.3004(13) 1 d D . P A 2
Cu1 Cu 0.97242(5) 0.07764(4) 0.72567(5) 0.02148(18) Uani 1 1 d . . . . .
Cu2 Cu 1.13716(10) 0.16446(7) 0.74548(11) 0.0255(3) Uani 0.6239(18) 1 d D U P B 1
Br1 Br 0.97713(11) 0.20617(8) 0.71207(12) 0.0320(4) Uani 0.6239(18) 1 d . U P B 1
Br2 Br 1.1457(5) 0.0512(4) 0.8111(3) 0.0425(10) Uani 0.6239(18) 1 d . U P B 1
Cu2A Cu 1.13404(18) 0.15285(13) 0.70678(19) 0.0255(3) Uani 0.3761(18) 1 d D U P B 2
Br1A Br 0.9729(2) 0.19362(14) 0.6789(2) 0.0320(4) Uani 0.3761(18) 1 d . U P B 2
Br2A Br 1.1365(8) 0.0475(7) 0.7897(6) 0.0425(10) Uani 0.3761(18) 1 d . U P B 2
P1 P 0.68894(11) -0.19637(8) 0.38869(9) 0.0199(3) Uani 1 1 d . . . . .
P2 P 0.75759(10) -0.07269(7) 0.62192(9) 0.0138(3) Uani 1 1 d . . . . .
P3 P 0.85316(10) 0.01856(7) 0.72577(9) 0.0134(3) Uani 1 1 d . . . . .
P4 P 1.25173(11) 0.21904(8) 0.72457(10) 0.0193(3) Uani 1 1 d D . . . .
O1 O 0.5989(3) -0.2373(2) 0.3945(3) 0.0241(9) Uani 1 1 d . . . . .
O2 O 0.6721(3) -0.1061(2) 0.6441(2) 0.0175(8) Uani 1 1 d . . . . .
O3 O 0.9612(8) 0.0582(6) 0.5977(7) 0.036(2) Uani 0.5 1 d . . P B .
H3OA H 1.0017 0.0690 0.5782 0.044 Uiso 0.5 1 d R U P . .
H3OB H 0.9980 0.0264 0.6255 0.044 Uiso 0.5 1 d R U P . .
N1 N 0.7545(3) 0.0119(2) 0.6339(3) 0.0152(9) Uani 1 1 d . . . . .
N2 N 0.8518(3) -0.0698(2) 0.7122(3) 0.0148(9) Uani 1 1 d . . . . .
N3 N 0.8170(4) 0.0311(2) 0.8012(3) 0.0190(10) Uani 1 1 d . . . . .
H3N H 0.7646 0.0043 0.8013 0.023 Uiso 1 1 d R U . . .
N4 N 1.2415(4) 0.2532(3) 0.6299(3) 0.0253(11) Uani 1 1 d . . . . .
N5 N 1.3402(4) 0.1736(3) 0.7107(3) 0.0226(11) Uani 1 1 d . . . . .
N6 N 1.3023(4) 0.2782(3) 0.7950(3) 0.0255(12) Uani 1 1 d . . . . .
H6N H 1.3402 0.3087 0.7784 0.031 Uiso 1 1 d R U . . .
C1 C 0.5785(4) -0.2189(3) 0.4634(4) 0.0190(11) Uani 1 1 d . . . . .
C2 C 0.5027(4) -0.2491(3) 0.4735(4) 0.0218(12) Uani 1 1 d . . . . .
H2 H 0.4632 -0.2809 0.4336 0.026 Uiso 1 1 calc R U . . .
C3 C 0.4857(4) -0.2319(3) 0.5431(4) 0.0223(12) Uani 1 1 d . . . . .
H3 H 0.4347 -0.2531 0.5512 0.027 Uiso 1 1 calc R U . . .
C4 C 0.5414(4) -0.1845(3) 0.6013(4) 0.0197(11) Uani 1 1 d . . . . .
H4 H 0.5292 -0.1729 0.6487 0.024 Uiso 1 1 calc R U . . .
C5 C 0.6163(4) -0.1545(3) 0.5875(3) 0.0148(10) Uani 1 1 d . . . . .
C6 C 0.6353(4) -0.1713(3) 0.5186(4) 0.0152(10) Uani 1 1 d . . . . .
C7 C 0.6829(4) 0.0632(3) 0.5842(4) 0.0167(11) Uani 1 1 d . . . . .
C8 C 0.6388(5) 0.0386(4) 0.4938(4) 0.0285(14) Uani 1 1 d . . . . .
H8A H 0.6070 -0.0056 0.4910 0.043 Uiso 1 1 calc R U . . .
H8B H 0.6882 0.0328 0.4726 0.043 Uiso 1 1 calc R U . . .
H8C H 0.5929 0.0727 0.4599 0.043 Uiso 1 1 calc R U . . .
C9 C 0.6080(4) 0.0699(4) 0.6210(5) 0.0281(14) Uani 1 1 d . . . . .
H9A H 0.5766 0.0254 0.6172 0.042 Uiso 1 1 calc R U . . .
H9B H 0.5613 0.1045 0.5897 0.042 Uiso 1 1 calc R U . . .
H9C H 0.6383 0.0838 0.6795 0.042 Uiso 1 1 calc R U . . .
C10 C 0.7316(4) 0.1319(3) 0.5894(4) 0.0231(12) Uani 1 1 d . . . . .
H10A H 0.7598 0.1472 0.6475 0.035 Uiso 1 1 calc R U . . .
H10B H 0.6854 0.1661 0.5560 0.035 Uiso 1 1 calc R U . . .
H10C H 0.7810 0.1269 0.5681 0.035 Uiso 1 1 calc R U . . .
C11 C 0.9240(4) -0.1231(3) 0.7527(4) 0.0181(11) Uani 1 1 d . . . . .
C12 C 0.9910(5) -0.1297(4) 0.7086(5) 0.0346(17) Uani 1 1 d . . . . .
H12A H 0.9556 -0.1441 0.6509 0.052 Uiso 1 1 calc R U . . .
H12B H 1.0395 -0.1640 0.7373 0.052 Uiso 1 1 calc R U . . .
H12C H 1.0210 -0.0851 0.7093 0.052 Uiso 1 1 calc R U . . .
C13 C 0.8730(5) -0.1908(3) 0.7494(4) 0.0282(14) Uani 1 1 d . . . . .
H13A H 0.8379 -0.2043 0.6913 0.042 Uiso 1 1 calc R U . . .
H13B H 0.8292 -0.1851 0.7768 0.042 Uiso 1 1 calc R U . . .
H13C H 0.9191 -0.2266 0.7781 0.042 Uiso 1 1 calc R U . . .
C14 C 0.9789(4) -0.1004(3) 0.8423(4) 0.0206(12) Uani 1 1 d . . . . .
H14A H 1.0106 -0.0566 0.8429 0.031 Uiso 1 1 calc R U . . .
H14B H 1.0259 -0.1355 0.8717 0.031 Uiso 1 1 calc R U . . .
H14C H 0.9354 -0.0946 0.8700 0.031 Uiso 1 1 calc R U . . .
C15 C 0.8505(5) 0.0816(3) 0.8715(4) 0.0218(12) Uani 1 1 d . . . . .
C16 C 0.8133(7) 0.0559(4) 0.9345(5) 0.0414(19) Uani 1 1 d . . . . .
H16A H 0.7443 0.0545 0.9088 0.062 Uiso 1 1 calc R U . . .
H16B H 0.8338 0.0870 0.9825 0.062 Uiso 1 1 calc R U . . .
H16C H 0.8378 0.0096 0.9529 0.062 Uiso 1 1 calc R U . . .
C17 C 0.8106(5) 0.1536(3) 0.8396(5) 0.0310(15) Uani 1 1 d . . . . .
H17A H 0.8357 0.1697 0.7995 0.046 Uiso 1 1 calc R U . . .
H17B H 0.8289 0.1858 0.8866 0.046 Uiso 1 1 calc R U . . .
H17C H 0.7417 0.1512 0.8125 0.046 Uiso 1 1 calc R U . . .
C18 C 0.9575(5) 0.0837(4) 0.9116(5) 0.0334(16) Uani 1 1 d . . . . .
H18A H 0.9817 0.1004 0.8711 0.050 Uiso 1 1 calc R U . . .
H18B H 0.9819 0.0373 0.9299 0.050 Uiso 1 1 calc R U . . .
H18C H 0.9780 0.1147 0.9597 0.050 Uiso 1 1 calc R U . . .
C19 C 1.1744(6) 0.3041(4) 0.5752(4) 0.042(2) Uani 1 1 d D . . . .
C20 C 1.0854(7) 0.3051(6) 0.5800(7) 0.045(3) Uani 0.787(9) 1 d D . P C 1
H20A H 1.0940 0.3088 0.6383 0.068 Uiso 0.787(9) 1 calc R U P C 1
H20B H 1.0515 0.2625 0.5561 0.068 Uiso 0.787(9) 1 calc R U P C 1
H20C H 1.0492 0.3447 0.5488 0.068 Uiso 0.787(9) 1 calc R U P C 1
C21 C 1.1719(7) 0.2991(5) 0.4879(5) 0.033(2) Uani 0.787(9) 1 d D . P C 1
H21A H 1.2364 0.2988 0.4906 0.050 Uiso 0.787(9) 1 calc R U P C 1
H21B H 1.1377 0.3387 0.4550 0.050 Uiso 0.787(9) 1 calc R U P C 1
H21C H 1.1398 0.2565 0.4616 0.050 Uiso 0.787(9) 1 calc R U P C 1
C22 C 1.2261(7) 0.3793(5) 0.6082(6) 0.037(2) Uani 0.787(9) 1 d D . P C 1
H22A H 1.2880 0.3797 0.6051 0.055 Uiso 0.787(9) 1 calc R U P C 1
H22B H 1.2339 0.3867 0.6659 0.055 Uiso 0.787(9) 1 calc R U P C 1
H22C H 1.1870 0.4161 0.5731 0.055 Uiso 0.787(9) 1 calc R U P C 1
C20A C 1.198(2) 0.3305(17) 0.5150(19) 0.045(3) Uani 0.213(9) 1 d D . P C 2
H20D H 1.2224 0.2937 0.4908 0.068 Uiso 0.213(9) 1 calc R U P C 2
H20E H 1.2465 0.3659 0.5389 0.068 Uiso 0.213(9) 1 calc R U P C 2
H20F H 1.1422 0.3510 0.4716 0.068 Uiso 0.213(9) 1 calc R U P C 2
C21A C 1.135(2) 0.3481(13) 0.6245(17) 0.033(2) Uani 0.213(9) 1 d D . P C 2
H21D H 1.1194 0.3190 0.6632 0.050 Uiso 0.213(9) 1 calc R U P C 2
H21E H 1.0772 0.3711 0.5863 0.050 Uiso 0.213(9) 1 calc R U P C 2
H21F H 1.1811 0.3828 0.6559 0.050 Uiso 0.213(9) 1 calc R U P C 2
C22A C 1.081(2) 0.2489(14) 0.5284(19) 0.037(2) Uani 0.213(9) 1 d D . P C 2
H22D H 1.0653 0.2265 0.5711 0.055 Uiso 0.213(9) 1 calc R U P C 2
H22E H 1.0992 0.2138 0.4970 0.055 Uiso 0.213(9) 1 calc R U P C 2
H22F H 1.0270 0.2748 0.4905 0.055 Uiso 0.213(9) 1 calc R U P C 2
C23 C 1.3990(5) 0.1139(4) 0.7572(4) 0.0269(14) Uani 1 1 d . . . . .
C24 C 1.3521(8) 0.0449(4) 0.7204(5) 0.057(3) Uani 1 1 d . . . . .
H24A H 1.2909 0.0417 0.7245 0.085 Uiso 1 1 calc R U . . .
H24B H 1.3926 0.0069 0.7514 0.085 Uiso 1 1 calc R U . . .
H24C H 1.3431 0.0422 0.6618 0.085 Uiso 1 1 calc R U . . .
C25 C 1.4093(6) 0.1190(5) 0.8472(5) 0.0391(18) Uani 1 1 d . . . . .
H25A H 1.3473 0.1140 0.8494 0.059 Uiso 1 1 calc R U . . .
H25B H 1.4361 0.1639 0.8700 0.059 Uiso 1 1 calc R U . . .
H25C H 1.4512 0.0824 0.8801 0.059 Uiso 1 1 calc R U . . .
C26 C 1.4952(6) 0.1205(6) 0.7538(7) 0.056(3) Uani 1 1 d . . . . .
H26A H 1.4885 0.1166 0.6960 0.083 Uiso 1 1 calc R U . . .
H26B H 1.5365 0.0838 0.7871 0.083 Uiso 1 1 calc R U . . .
H26C H 1.5225 0.1654 0.7762 0.083 Uiso 1 1 calc R U . . .
C27 C 1.2777(6) 0.3032(4) 0.8645(5) 0.0343(16) Uani 1 1 d . . . . .
C28 C 1.2776(8) 0.2456(5) 0.9212(6) 0.053(2) Uani 1 1 d . . . . .
H28A H 1.2306 0.2111 0.8897 0.080 Uiso 1 1 calc R U . . .
H28B H 1.2619 0.2637 0.9663 0.080 Uiso 1 1 calc R U . . .
H28C H 1.3401 0.2242 0.9446 0.080 Uiso 1 1 calc R U . . .
C29 C 1.3496(9) 0.3586(6) 0.9085(7) 0.076(4) Uani 1 1 d . U . . .
H29A H 1.3475 0.3946 0.8686 0.113 Uiso 1 1 calc R U . . .
H29B H 1.4127 0.3381 0.9321 0.113 Uiso 1 1 calc R U . . .
H29C H 1.3350 0.3787 0.9533 0.113 Uiso 1 1 calc R U . . .
C30 C 1.1770(8) 0.3355(6) 0.8280(7) 0.064(3) Uani 1 1 d . . . . .
H30A H 1.1753 0.3735 0.7906 0.096 Uiso 1 1 calc R U . . .
H30B H 1.1615 0.3530 0.8735 0.096 Uiso 1 1 calc R U . . .
H30C H 1.1310 0.3004 0.7969 0.096 Uiso 1 1 calc R U . . .
C31 C 0.3476(13) 0.1224(14) 0.0958(16) 0.073(7) Uani 0.427(3) 1 d D U P D 1
H31A H 0.3819 0.1663 0.1005 0.087 Uiso 0.427(3) 1 calc R U P D 1
H31B H 0.3505 0.0962 0.0484 0.087 Uiso 0.427(3) 1 calc R U P D 1
Cl1 Cl 0.2289(3) 0.1400(2) 0.0768(3) 0.0304(8) Uani 0.427(3) 1 d D . P D 1
Cl2 Cl 0.4025(3) 0.0743(2) 0.1886(3) 0.0381(10) Uani 0.427(3) 1 d D . P D 1
C31A C 0.439(4) 0.070(8) 0.170(4) 0.073(7) Uani 0.073(3) 1 d D U P D 2
H31C H 0.4633 0.0304 0.2089 0.087 Uiso 0.073(3) 1 calc R U P D 2
H31D H 0.4888 0.1055 0.1871 0.087 Uiso 0.073(3) 1 calc R U P D 2
Cl1A Cl 0.3399(16) 0.1027(12) 0.1802(15) 0.0304(8) Uani 0.073(3) 1 d D . P D 2
Cl2A Cl 0.4195(19) 0.0419(13) 0.0694(16) 0.0381(10) Uani 0.073(3) 1 d D . P D 2

loop_
_atom_site_aniso_label
_atom_site_aniso_U_11
_atom_site_aniso_U_22
_atom_site_aniso_U_33
_atom_site_aniso_U_23
_atom_site_aniso_U_13
_atom_site_aniso_U_12
Pd1 0.0119(2) 0.0198(2) 0.0137(2) -0.00193(15) 0.00631(16) -0.00150(15)
I1 0.0270(3) 0.0443(5) 0.0502(5) 0.0073(3) 0.0159(3) -0.0083(3)
I1A 0.0270(3) 0.0443(5) 0.0502(5) 0.0073(3) 0.0159(3) -0.0083(3)
Cu1 0.0153(4) 0.0224(4) 0.0268(4) 0.0021(3) 0.0084(3) -0.0031(3)
Cu2 0.0157(5) 0.0236(6) 0.0369(9) -0.0009(6) 0.0101(7) -0.0045(4)
Br1 0.0220(4) 0.0185(6) 0.0649(12) -0.0019(6) 0.0273(8) -0.0035(4)
Br2 0.0103(13) 0.0375(9) 0.070(3) 0.026(2) 0.0052(18) -0.0050(8)
Cu2A 0.0157(5) 0.0236(6) 0.0369(9) -0.0009(6) 0.0101(7) -0.0045(4)
Br1A 0.0220(4) 0.0185(6) 0.0649(12) -0.0019(6) 0.0273(8) -0.0035(4)
Br2A 0.0103(13) 0.0375(9) 0.070(3) 0.026(2) 0.0052(18) -0.0050(8)
P1 0.0193(7) 0.0235(7) 0.0156(7) -0.0050(6) 0.0055(6) 0.0041(6)
P2 0.0124(6) 0.0150(6) 0.0137(6) -0.0015(5) 0.0047(5) -0.0001(5)
P3 0.0121(6) 0.0134(6) 0.0142(6) -0.0019(5) 0.0047(5) 0.0001(5)
P4 0.0128(7) 0.0221(7) 0.0224(7) -0.0073(6) 0.0063(6) -0.0025(5)
O1 0.027(2) 0.023(2) 0.021(2) -0.0072(17) 0.0080(18) -0.0013(18)
O2 0.017(2) 0.021(2) 0.0173(19) -0.0036(15) 0.0099(16) -0.0034(15)
O3 0.045(6) 0.041(6) 0.037(6) -0.006(4) 0.032(5) -0.010(5)
N1 0.013(2) 0.013(2) 0.014(2) 0.0005(17) 0.0005(18) 0.0039(17)
N2 0.016(2) 0.011(2) 0.015(2) -0.0020(16) 0.0032(18) 0.0023(17)
N3 0.022(3) 0.016(2) 0.022(2) -0.0034(18) 0.012(2) -0.0026(19)
N4 0.025(3) 0.030(3) 0.019(2) -0.005(2) 0.007(2) 0.008(2)
N5 0.020(3) 0.032(3) 0.014(2) -0.005(2) 0.006(2) 0.006(2)
N6 0.024(3) 0.031(3) 0.027(3) -0.015(2) 0.017(2) -0.011(2)
C1 0.020(3) 0.018(3) 0.019(3) -0.002(2) 0.008(2) 0.001(2)
C2 0.014(3) 0.015(3) 0.029(3) 0.001(2) 0.001(2) -0.004(2)
C3 0.011(3) 0.021(3) 0.033(3) 0.007(2) 0.006(2) 0.000(2)
C4 0.020(3) 0.019(3) 0.021(3) 0.006(2) 0.010(2) 0.003(2)
C5 0.011(2) 0.015(2) 0.017(3) -0.0014(19) 0.004(2) 0.0002(19)
C6 0.013(3) 0.011(2) 0.020(3) 0.002(2) 0.006(2) 0.0011(19)
C7 0.014(3) 0.018(3) 0.017(3) 0.002(2) 0.004(2) 0.002(2)
C8 0.026(3) 0.029(3) 0.020(3) 0.002(2) -0.002(3) 0.008(3)
C9 0.014(3) 0.035(4) 0.037(4) 0.006(3) 0.012(3) 0.004(2)
C10 0.020(3) 0.019(3) 0.028(3) 0.007(2) 0.008(3) 0.002(2)
C11 0.018(3) 0.017(3) 0.018(3) 0.002(2) 0.006(2) 0.004(2)
C12 0.030(4) 0.049(4) 0.029(3) 0.002(3) 0.016(3) 0.020(3)
C13 0.027(3) 0.017(3) 0.030(3) -0.001(2) 0.000(3) 0.001(2)
C14 0.019(3) 0.019(3) 0.020(3) 0.001(2) 0.003(2) 0.003(2)
C15 0.025(3) 0.020(3) 0.019(3) -0.007(2) 0.008(2) -0.001(2)
C16 0.061(5) 0.041(4) 0.033(4) -0.011(3) 0.030(4) -0.009(4)
C17 0.031(4) 0.019(3) 0.035(4) -0.007(3) 0.005(3) 0.004(3)
C18 0.029(4) 0.032(4) 0.029(3) -0.014(3) 0.001(3) -0.001(3)
C19 0.045(5) 0.050(5) 0.025(3) 0.005(3) 0.008(3) 0.029(4)
C20 0.027(5) 0.050(6) 0.058(7) 0.022(5) 0.016(5) 0.014(4)
C21 0.034(5) 0.031(5) 0.034(5) 0.013(4) 0.012(4) 0.011(4)
C22 0.044(5) 0.027(4) 0.042(5) 0.003(4) 0.020(4) 0.006(4)
C20A 0.027(5) 0.050(6) 0.058(7) 0.022(5) 0.016(5) 0.014(4)
C21A 0.034(5) 0.031(5) 0.034(5) 0.013(4) 0.012(4) 0.011(4)
C22A 0.044(5) 0.027(4) 0.042(5) 0.003(4) 0.020(4) 0.006(4)
C23 0.023(3) 0.034(4) 0.022(3) 0.000(3) 0.007(3) 0.008(3)
C24 0.080(7) 0.032(4) 0.033(4) -0.007(3) -0.004(4) 0.014(4)
C25 0.036(4) 0.053(5) 0.026(4) 0.005(3) 0.011(3) 0.011(4)
C26 0.036(5) 0.078(7) 0.068(6) 0.036(5) 0.037(5) 0.032(5)
C27 0.038(4) 0.040(4) 0.038(4) -0.014(3) 0.029(3) -0.005(3)
C28 0.077(7) 0.057(6) 0.044(5) -0.005(4) 0.044(5) 0.002(5)
C29 0.093(8) 0.090(7) 0.070(6) -0.067(6) 0.060(6) -0.060(6)
C30 0.071(7) 0.072(7) 0.072(7) -0.009(5) 0.053(6) 0.018(6)
C31 0.069(9) 0.072(9) 0.078(9) 0.010(6) 0.029(7) -0.009(6)
Cl1 0.0269(19) 0.0304(19) 0.036(2) 0.0116(15) 0.0144(16) 0.0012(14)
Cl2 0.035(2) 0.031(2) 0.040(2) -0.0032(17) 0.0057(18) 0.0115(17)
C31A 0.069(9) 0.072(9) 0.078(9) 0.010(6) 0.029(7) -0.009(6)
Cl1A 0.0269(19) 0.0304(19) 0.036(2) 0.0116(15) 0.0144(16) 0.0012(14)
Cl2A 0.035(2) 0.031(2) 0.040(2) -0.0032(17) 0.0057(18) 0.0115(17)

loop_
_atom_type_symbol
_atom_type_description
_atom_type_scat_dispersion_real
_atom_type_scat_dispersion_imag
_atom_type_scat_source
C C 0.0033 0.0016 'International Tables Vol C Tables 4.2.6.8 and 6.1.1.4'
H H 0.0000 0.0000 'International Tables Vol C Tables 4.2.6.8 and 6.1.1.4'
N N 0.0061 0.0033 'International Tables Vol C Tables 4.2.6.8 and 6.1.1.4'
O O 0.0106 0.0060 'International Tables Vol C Tables 4.2.6.8 and 6.1.1.4'
P P 0.1023 0.0942 'International Tables Vol C Tables 4.2.6.8 and 6.1.1.4'
Cu Cu 0.3201 1.2651 'International Tables Vol C Tables 4.2.6.8 and 6.1.1.4'
Br Br -0.2901 2.4595 'International Tables Vol C Tables 4.2.6.8 and 6.1.1.4'
Pd Pd -0.9988 1.0072 'International Tables Vol C Tables 4.2.6.8 and 6.1.1.4'
I I -0.4742 1.8119 'International Tables Vol C Tables 4.2.6.8 and 6.1.1.4'
Cl Cl 0.1484 0.1585 'International Tables Vol C Tables 4.2.6.8 and 6.1.1.4'

loop_
_geom_angle_atom_site_label_1
_geom_angle_atom_site_label_2
_geom_angle_atom_site_label_3
_geom_angle
_geom_angle_site_symmetry_1
_geom_angle_site_symmetry_3
C6 Pd1 P1 80.66(17) . .
C6 Pd1 P2 81.35(17) . .
P1 Pd1 P2 162.01(6) . .
C6 Pd1 I1 170.63(16) . .
P1 Pd1 I1 90.43(5) . .
P2 Pd1 I1 107.51(4) . .
C6 Pd1 I1A 170.23(17) . .
P1 Pd1 I1A 106.70(7) . .
P2 Pd1 I1A 91.21(6) . .
P3 Cu1 O3 100.8(3) . .
P3 Cu1 Br1A 127.90(8) . .
O3 Cu1 Br1A 79.9(3) . .
P3 Cu1 Br2A 127.6(3) . .
O3 Cu1 Br2A 94.2(4) . .
Br1A Cu1 Br2A 104.0(3) . .
P3 Cu1 Br1 125.56(6) . .
O3 Cu1 Br1 93.9(3) . .
P3 Cu1 Br2 126.00(17) . .
O3 Cu1 Br2 101.5(3) . .
Br1 Cu1 Br2 101.12(18) . .
P3 Cu1 Cu2 173.05(6) . .
O3 Cu1 Cu2 86.1(3) . .
Br1 Cu1 Cu2 52.31(5) . .
Br2 Cu1 Cu2 52.45(17) . .
P3 Cu1 Cu2A 173.62(8) . .
O3 Cu1 Cu2A 72.9(3) . .
Br1A Cu1 Cu2A 52.70(8) . .
Br2A Cu1 Cu2A 53.4(3) . .
P4 Cu2 Br1 127.03(8) . .
P4 Cu2 Br2 127.36(19) . .
Br1 Cu2 Br2 105.59(19) . .
P4 Cu2 Cu1 163.94(9) . .
Br1 Cu2 Cu1 54.38(5) . .
Br2 Cu2 Cu1 55.17(15) . .
Cu2 Br1 Cu1 73.31(6) . .
Cu2 Br2 Cu1 72.38(18) . .
P4 Cu2A Br1A 124.54(14) . .
P4 Cu2A Br2A 126.1(3) . .
Br1A Cu2A Br2A 99.1(3) . .
P4 Cu2A Cu1 164.34(14) . .
Br1A Cu2A Cu1 50.49(8) . .
Br2A Cu2A Cu1 50.5(3) . .
Cu1 Br1A Cu2A 76.81(11) . .
Cu1 Br2A Cu2A 76.1(4) . .
O1 P1 N4 108.8(3) . 3_756
O1 P1 N5 107.9(3) . 3_756
N4 P1 N5 84.2(3) 3_756 3_756
O1 P1 Pd1 104.88(16) . .
N4 P1 Pd1 122.1(2) 3_756 .
N5 P1 Pd1 127.1(2) 3_756 .
O1 P1 P4 123.04(17) . 3_756
N4 P1 P4 42.8(2) 3_756 3_756
N5 P1 P4 42.59(18) 3_756 3_756
Pd1 P1 P4 132.03(8) . 3_756
O2 P2 N1 107.1(2) . .
O2 P2 N2 105.7(2) . .
N1 P2 N2 84.6(2) . .
O2 P2 Pd1 103.66(15) . .
N1 P2 Pd1 124.99(18) . .
N2 P2 Pd1 128.50(18) . .
N3 P3 N1 107.7(3) . .
N3 P3 N2 105.5(2) . .
N1 P3 N2 80.8(2) . .
N3 P3 Cu1 118.86(19) . .
N1 P3 Cu1 118.32(18) . .
N2 P3 Cu1 119.12(18) . .
N6 P4 N5 107.2(3) . .
N6 P4 N4 106.6(3) . .
N5 P4 N4 80.6(3) . .
N6 P4 Cu2A 130.7(2) . .
N5 P4 Cu2A 110.4(2) . .
N4 P4 Cu2A 109.9(2) . .
N6 P4 Cu2 112.6(2) . .
N5 P4 Cu2 120.7(2) . .
N4 P4 Cu2 124.5(2) . .
N6 P4 P1 119.9(2) . 3_756
N5 P4 P1 41.07(18) . 3_756
N4 P4 P1 40.66(18) . 3_756
Cu2A P4 P1 109.44(11) . 3_756
Cu2 P4 P1 127.50(9) . 3_756
C1 O1 P1 114.5(4) . .
C5 O2 P2 115.3(3) . .
Cu1 O3 H3OA 126.3 . .
Cu1 O3 H3OB 77.2 . .
H3OA O3 H3OB 88.7 . .
C7 N1 P2 130.0(4) . .
C7 N1 P3 132.1(4) . .
P2 N1 P3 97.6(2) . .
C11 N2 P2 129.6(4) . .
C11 N2 P3 131.4(4) . .
P2 N2 P3 97.0(2) . .
C15 N3 P3 129.9(4) . .
C15 N3 H3N 111.6 . .
P3 N3 H3N 118.5 . .
C19 N4 P1 131.3(5) . 3_756
C19 N4 P4 130.5(5) . .
P1 N4 P4 96.5(3) 3_756 .
C23 N5 P1 128.6(4) . 3_756
C23 N5 P4 131.6(4) . .
P1 N5 P4 96.3(3) 3_756 .
C27 N6 P4 129.8(5) . .
C27 N6 H6N 115.7 . .
P4 N6 H6N 111.8 . .
C6 C1 C2 122.2(6) . .
C6 C1 O1 118.3(5) . .
C2 C1 O1 119.5(5) . .
C1 C2 C3 118.5(5) . .
C1 C2 H2 120.7 . .
C3 C2 H2 120.7 . .
C2 C3 C4 121.7(6) . .
C2 C3 H3 119.2 . .
C4 C3 H3 119.2 . .
C3 C4 C5 117.6(6) . .
C3 C4 H4 121.2 . .
C5 C4 H4 121.2 . .
O2 C5 C6 119.5(5) . .
O2 C5 C4 118.7(5) . .
C6 C5 C4 121.7(5) . .
C1 C6 C5 118.2(5) . .
C1 C6 Pd1 121.6(4) . .
C5 C6 Pd1 120.2(4) . .
N1 C7 C10 108.6(5) . .
N1 C7 C8 108.5(5) . .
C10 C7 C8 110.1(5) . .
N1 C7 C9 108.7(5) . .
C10 C7 C9 109.9(5) . .
C8 C7 C9 111.0(5) . .
C7 C8 H8A 109.5 . .
C7 C8 H8B 109.5 . .
H8A C8 H8B 109.5 . .
C7 C8 H8C 109.5 . .
H8A C8 H8C 109.5 . .
H8B C8 H8C 109.5 . .
C7 C9 H9A 109.5 . .
C7 C9 H9B 109.5 . .
H9A C9 H9B 109.5 . .
C7 C9 H9C 109.5 . .
H9A C9 H9C 109.5 . .
H9B C9 H9C 109.5 . .
C7 C10 H10A 109.5 . .
C7 C10 H10B 109.5 . .
H10A C10 H10B 109.5 . .
C7 C10 H10C 109.5 . .
H10A C10 H10C 109.5 . .
H10B C10 H10C 109.5 . .
N2 C11 C14 107.3(5) . .
N2 C11 C12 110.6(5) . .
C14 C11 C12 109.5(5) . .
N2 C11 C13 107.7(5) . .
C14 C11 C13 110.8(5) . .
C12 C11 C13 110.8(6) . .
C11 C12 H12A 109.5 . .
C11 C12 H12B 109.5 . .
H12A C12 H12B 109.5 . .
C11 C12 H12C 109.5 . .
H12A C12 H12C 109.5 . .
H12B C12 H12C 109.5 . .
C11 C13 H13A 109.5 . .
C11 C13 H13B 109.5 . .
H13A C13 H13B 109.5 . .
C11 C13 H13C 109.5 . .
H13A C13 H13C 109.5 . .
H13B C13 H13C 109.5 . .
C11 C14 H14A 109.5 . .
C11 C14 H14B 109.5 . .
H14A C14 H14B 109.5 . .
C11 C14 H14C 109.5 . .
H14A C14 H14C 109.5 . .
H14B C14 H14C 109.5 . .
N3 C15 C16 106.0(5) . .
N3 C15 C18 110.7(5) . .
C16 C15 C18 109.3(6) . .
N3 C15 C17 109.9(5) . .
C16 C15 C17 110.4(6) . .
C18 C15 C17 110.4(6) . .
C15 C16 H16A 109.5 . .
C15 C16 H16B 109.5 . .
H16A C16 H16B 109.5 . .
C15 C16 H16C 109.5 . .
H16A C16 H16C 109.5 . .
H16B C16 H16C 109.5 . .
C15 C17 H17A 109.5 . .
C15 C17 H17B 109.5 . .
H17A C17 H17B 109.5 . .
C15 C17 H17C 109.5 . .
H17A C17 H17C 109.5 . .
H17B C17 H17C 109.5 . .
C15 C18 H18A 109.5 . .
C15 C18 H18B 109.5 . .
H18A C18 H18B 109.5 . .
C15 C18 H18C 109.5 . .
H18A C18 H18C 109.5 . .
H18B C18 H18C 109.5 . .
C20A C19 N4 115.1(16) . .
C20 C19 N4 114.9(7) . .
C20A C19 C21A 122.1(15) . .
N4 C19 C21A 110.5(13) . .
C20 C19 C21 115.2(7) . .
N4 C19 C21 109.9(6) . .
C20 C19 C22 108.3(7) . .
N4 C19 C22 104.4(6) . .
C21 C19 C22 102.9(7) . .
C20A C19 C22A 107.5(13) . .
N4 C19 C22A 97.5(13) . .
C21A C19 C22A 99.8(11) . .
C19 C20 H20A 109.5 . .
C19 C20 H20B 109.5 . .
H20A C20 H20B 109.5 . .
C19 C20 H20C 109.5 . .
H20A C20 H20C 109.5 . .
H20B C20 H20C 109.5 . .
C19 C21 H21A 109.5 . .
C19 C21 H21B 109.5 . .
H21A C21 H21B 109.5 . .
C19 C21 H21C 109.5 . .
H21A C21 H21C 109.5 . .
H21B C21 H21C 109.5 . .
C19 C22 H22A 109.5 . .
C19 C22 H22B 109.5 . .
H22A C22 H22B 109.5 . .
C19 C22 H22C 109.5 . .
H22A C22 H22C 109.5 . .
H22B C22 H22C 109.5 . .
C19 C20A H20D 109.5 . .
C19 C20A H20E 109.5 . .
H20D C20A H20E 109.5 . .
C19 C20A H20F 109.5 . .
H20D C20A H20F 109.5 . .
H20E C20A H20F 109.5 . .
C19 C21A H21D 109.5 . .
C19 C21A H21E 109.5 . .
H21D C21A H21E 109.5 . .
C19 C21A H21F 109.5 . .
H21D C21A H21F 109.5 . .
H21E C21A H21F 109.5 . .
C19 C22A H22D 109.5 . .
C19 C22A H22E 109.5 . .
H22D C22A H22E 109.5 . .
C19 C22A H22F 109.5 . .
H22D C22A H22F 109.5 . .
H22E C22A H22F 109.5 . .
N5 C23 C26 107.8(6) . .
N5 C23 C25 107.6(5) . .
C26 C23 C25 109.5(7) . .
N5 C23 C24 111.3(6) . .
C26 C23 C24 111.3(8) . .
C25 C23 C24 109.2(7) . .
C23 C24 H24A 109.5 . .
C23 C24 H24B 109.5 . .
H24A C24 H24B 109.5 . .
C23 C24 H24C 109.5 . .
H24A C24 H24C 109.5 . .
H24B C24 H24C 109.5 . .
C23 C25 H25A 109.5 . .
C23 C25 H25B 109.5 . .
H25A C25 H25B 109.5 . .
C23 C25 H25C 109.5 . .
H25A C25 H25C 109.5 . .
H25B C25 H25C 109.5 . .
C23 C26 H26A 109.5 . .
C23 C26 H26B 109.5 . .
H26A C26 H26B 109.5 . .
C23 C26 H26C 109.5 . .
H26A C26 H26C 109.5 . .
H26B C26 H26C 109.5 . .
N6 C27 C28 111.5(6) . .
N6 C27 C29 105.7(6) . .
C28 C27 C29 112.7(9) . .
N6 C27 C30 109.5(7) . .
C28 C27 C30 107.9(8) . .
C29 C27 C30 109.4(8) . .
C27 C28 H28A 109.5 . .
C27 C28 H28B 109.5 . .
H28A C28 H28B 109.5 . .
C27 C28 H28C 109.5 . .
H28A C28 H28C 109.5 . .
H28B C28 H28C 109.5 . .
C27 C29 H29A 109.5 . .
C27 C29 H29B 109.5 . .
H29A C29 H29B 109.5 . .
C27 C29 H29C 109.5 . .
H29A C29 H29C 109.5 . .
H29B C29 H29C 109.5 . .
C27 C30 H30A 109.5 . .
C27 C30 H30B 109.5 . .
H30A C30 H30B 109.5 . .
C27 C30 H30C 109.5 . .
H30A C30 H30C 109.5 . .
H30B C30 H30C 109.5 . .
Cl1 C31 Cl2 111.0(15) . .
Cl1 C31 H31A 109.4 . .
Cl2 C31 H31A 109.4 . .
Cl1 C31 H31B 109.4 . .
Cl2 C31 H31B 109.4 . .
H31A C31 H31B 108.0 . .
Cl1A C31A Cl2A 114(3) . .
Cl1A C31A H31C 108.7 . .
Cl2A C31A H31C 108.7 . .
Cl1A C31A H31D 108.7 . .
Cl2A C31A H31D 108.7 . .
H31C C31A H31D 107.6 . .

loop_
_geom_bond_atom_site_label_1
_geom_bond_atom_site_label_2
_geom_bond_distance
_geom_bond_site_symmetry_2
Pd1 C6 1.989(6) .
Pd1 P1 2.2605(15) .
Pd1 P2 2.2826(14) .
Pd1 I1 2.6123(8) .
Pd1 I1A 2.6382(17) .
Cu1 P3 2.1738(16) .
Cu1 O3 2.212(10) .
Cu1 Br1A 2.398(3) .
Cu1 Br2A 2.404(12) .
Cu1 Br1 2.5114(17) .
Cu1 Br2 2.549(6) .
Cu1 Cu2 2.9592(16) .
Cu1 Cu2A 3.026(3) .
Cu2 P4 2.218(2) .
Cu2 Br1 2.445(2) .
Cu2 Br2 2.462(7) .
Cu2A P4 2.148(3) .
Cu2A Br1A 2.472(4) .
Cu2A Br2A 2.501(13) .
P1 O1 1.642(5) .
P1 N4 1.662(5) 3_756
P1 N5 1.676(5) 3_756
P1 P4 2.535(2) 3_756
P2 O2 1.652(4) .
P2 N1 1.659(5) .
P2 N2 1.671(5) .
P3 N3 1.645(5) .
P3 N1 1.727(5) .
P3 N2 1.732(5) .
P4 N6 1.640(5) .
P4 N5 1.726(5) .
P4 N4 1.734(6) .
O1 C1 1.410(7) .
O2 C5 1.388(7) .
O3 H3OA 0.8500 .
O3 H3OB 0.8500 .
N1 C7 1.487(7) .
N2 C11 1.480(7) .
N3 C15 1.497(7) .
N3 H3N 0.9633 .
N4 C19 1.476(9) .
N4 P1 1.662(5) 3_756
N5 C23 1.498(8) .
N5 P1 1.676(5) 3_756
N6 C27 1.493(8) .
N6 H6N 0.9570 .
C1 C6 1.373(8) .
C1 C2 1.383(8) .
C2 C3 1.386(9) .
C2 H2 0.9500 .
C3 C4 1.390(9) .
C3 H3 0.9500 .
C4 C5 1.401(8) .
C4 H4 0.9500 .
C5 C6 1.391(8) .
C7 C10 1.516(8) .
C7 C8 1.531(8) .
C7 C9 1.540(8) .
C8 H8A 0.9800 .
C8 H8B 0.9800 .
C8 H8C 0.9800 .
C9 H9A 0.9800 .
C9 H9B 0.9800 .
C9 H9C 0.9800 .
C10 H10A 0.9800 .
C10 H10B 0.9800 .
C10 H10C 0.9800 .
C11 C14 1.523(8) .
C11 C12 1.524(9) .
C11 C13 1.524(9) .
C12 H12A 0.9800 .
C12 H12B 0.9800 .
C12 H12C 0.9800 .
C13 H13A 0.9800 .
C13 H13B 0.9800 .
C13 H13C 0.9800 .
C14 H14A 0.9800 .
C14 H14B 0.9800 .
C14 H14C 0.9800 .
C15 C16 1.518(10) .
C15 C18 1.521(10) .
C15 C17 1.541(9) .
C16 H16A 0.9800 .
C16 H16B 0.9800 .
C16 H16C 0.9800 .
C17 H17A 0.9800 .
C17 H17B 0.9800 .
C17 H17C 0.9800 .
C18 H18A 0.9800 .
C18 H18B 0.9800 .
C18 H18C 0.9800 .
C19 C20A 1.347(18) .
C19 C20 1.413(11) .
C19 C21A 1.511(17) .
C19 C21 1.518(11) .
C19 C22 1.655(12) .
C19 C22A 1.718(18) .
C20 H20A 0.9800 .
C20 H20B 0.9800 .
C20 H20C 0.9800 .
C21 H21A 0.9800 .
C21 H21B 0.9800 .
C21 H21C 0.9800 .
C22 H22A 0.9800 .
C22 H22B 0.9800 .
C22 H22C 0.9800 .
C20A H20D 0.9800 .
C20A H20E 0.9800 .
C20A H20F 0.9800 .
C21A H21D 0.9800 .
C21A H21E 0.9800 .
C21A H21F 0.9800 .
C22A H22D 0.9800 .
C22A H22E 0.9800 .
C22A H22F 0.9800 .
C23 C26 1.518(11) .
C23 C25 1.523(10) .
C23 C24 1.538(11) .
C24 H24A 0.9800 .
C24 H24B 0.9800 .
C24 H24C 0.9800 .
C25 H25A 0.9800 .
C25 H25B 0.9800 .
C25 H25C 0.9800 .
C26 H26A 0.9800 .
C26 H26B 0.9800 .
C26 H26C 0.9800 .
C27 C28 1.496(12) .
C27 C29 1.519(11) .
C27 C30 1.561(13) .
C28 H28A 0.9800 .
C28 H28B 0.9800 .
C28 H28C 0.9800 .
C29 H29A 0.9800 .
C29 H29B 0.9800 .
C29 H29C 0.9800 .
C30 H30A 0.9800 .
C30 H30B 0.9800 .
C30 H30C 0.9800 .
C31 Cl1 1.765(19) .
C31 Cl2 1.770(19) .
C31 H31A 0.9900 .
C31 H31B 0.9900 .
C31A Cl1A 1.74(2) .
C31A Cl2A 1.75(2) .
C31A H31C 0.9900 .
C31A H31D 0.9900 .
